data_2232288
loop_
_publ_author_name
'Wang, Chen-Yi'
'Wu, Xiang'
'Cao, Feng'
'Yuan, Cai-Jun'

_publ_section_title
;
 [<i>N</i>'-(3-Ethoxy-2-oxidobenzylidene-\k<i>O</i>^2^)-4-methylbenzohydrazidato-\k^2^<i>O</i>,<i>N</i>'](methanolato-\k<i>O</i>)oxidovanadium(V)
;
_journal_coeditor_code HB6443
_journal_issue 11
_journal_name_full 'Acta Crystallographica Section E'
_journal_page_first m1538
_journal_paper_doi 10.1107/S1600536811041547
_journal_volume 67
_journal_year 2011
_chemical_formula_iupac '[V (C17 H16 N2 O3) (C H3 O) O]'
_chemical_formula_moiety 'C18 H19 N2 O5 V'
_chemical_formula_sum 'C18 H19 N2 O5 V'
_chemical_formula_weight 394.29
_chemical_name_systematic
;
[<i>N</i>'-(3-Ethoxy-2-oxidobenzylidene-\k<i>O</i>^2^)-4-
methylbenzohydrazidato-\k^2^<i>O</i>,<i>N</i>'](methanolato-
\k<i>O</i>)oxidovanadium(V)
;
_space_group_IT_number 14
_symmetry_cell_setting monoclinic
_symmetry_space_group_name_Hall '-P 2ybc'
_symmetry_space_group_name_H-M 'P 1 21/c 1'
_atom_sites_solution_hydrogens geom
_atom_sites_solution_primary direct
_atom_sites_solution_secondary difmap
_audit_creation_method SHELXL-97
_cell_angle_alpha 90.00
_cell_angle_beta 105.175(2)
_cell_angle_gamma 90.00
_cell_formula_units_Z 4
_cell_length_a 7.6954(16)
_cell_length_b 28.345(3)
_cell_length_c 8.3877(18)
_cell_measurement_reflns_used 3023
_cell_measurement_temperature 298(2)
_cell_measurement_theta_max 25.0
_cell_measurement_theta_min 2.6
_cell_volume 1765.8(6)
_computing_cell_refinement 'SAINT (Bruker, 1998)'
_computing_data_collection 'SMART (Bruker, 1998)'
_computing_data_reduction 'SAINT (Bruker, 1998)'
_computing_molecular_graphics 'SHELXTL (Sheldrick, 2008)'
_computing_publication_material 'SHELXTL (Sheldrick, 2008)'
_computing_structure_refinement 'SHELXL97 (Sheldrick, 2008)'
_computing_structure_solution 'SHELXS97 (Sheldrick, 2008)'
_diffrn_ambient_temperature 298(2)
_diffrn_measured_fraction_theta_full 0.999
_diffrn_measured_fraction_theta_max 0.999
_diffrn_measurement_device_type 'Bruker SMART CCD'
_diffrn_measurement_method \w
_diffrn_radiation_monochromator graphite
_diffrn_radiation_source 'fine-focus sealed tube'
_diffrn_radiation_type MoK\a
_diffrn_radiation_wavelength 0.71073
_diffrn_reflns_av_R_equivalents 0.0388
_diffrn_reflns_av_sigmaI/netI 0.0422
_diffrn_reflns_limit_h_max 9
_diffrn_reflns_limit_h_min -9
_diffrn_reflns_limit_k_max 35
_diffrn_reflns_limit_k_min -36
_diffrn_reflns_limit_l_max 10
_diffrn_reflns_limit_l_min -10
_diffrn_reflns_number 14022
_diffrn_reflns_theta_full 27.50
_diffrn_reflns_theta_max 27.50
_diffrn_reflns_theta_min 2.62
_diffrn_standards_number 0
_exptl_absorpt_coefficient_mu 0.594
_exptl_absorpt_correction_T_max 0.856
_exptl_absorpt_correction_T_min 0.842
_exptl_absorpt_correction_type multi-scan
_exptl_absorpt_process_details '(SADABS; Sheldrick, 1996)'
_exptl_crystal_colour brown
_exptl_crystal_density_diffrn 1.483
_exptl_crystal_density_method 'not measured'
_exptl_crystal_description block
_exptl_crystal_F_000 816
_exptl_crystal_size_max 0.30
_exptl_crystal_size_mid 0.27
_exptl_crystal_size_min 0.27
_refine_diff_density_max 0.267
_refine_diff_density_min -0.304
_refine_ls_extinction_method none
_refine_ls_goodness_of_fit_ref 1.053
_refine_ls_hydrogen_treatment constr
_refine_ls_matrix_type full
_refine_ls_number_parameters 238
_refine_ls_number_reflns 4044
_refine_ls_number_restraints 0
_refine_ls_restrained_S_all 1.053
_refine_ls_R_factor_all 0.0672
_refine_ls_R_factor_gt 0.0446
_refine_ls_shift/su_max 0.001
_refine_ls_shift/su_mean 0.000
_refine_ls_structure_factor_coef Fsqd
_refine_ls_weighting_details 'calc w=1/[\s^2^(Fo^2^)+(0.0473P)^2^+0.4204P] where P=(Fo^2^+2Fc^2^)/3'
_refine_ls_weighting_scheme calc
_refine_ls_wR_factor_gt 0.1009
_refine_ls_wR_factor_ref 0.1098
_reflns_number_gt 2986
_reflns_number_total 4044
_reflns_threshold_expression I>2\s(I)
_cod_data_source_file hb6443.cif
_cod_data_source_block I
_cod_original_sg_symbol_H-M 'P 21/c'
_cod_database_code 2232288
_cod_database_fobs_code 2232288

loop_
_symmetry_equiv_pos_as_xyz
'x, y, z'
'-x, y+1/2, -z+1/2'
'-x, -y, -z'
'x, -y-1/2, z-1/2'

loop_
_atom_site_type_symbol
_atom_site_label
_atom_site_fract_x
_atom_site_fract_y
_atom_site_fract_z
_atom_site_U_iso_or_equiv
_atom_site_adp_type
_atom_site_calc_flag
_atom_site_refinement_flags
_atom_site_occupancy
_atom_site_symmetry_multiplicity
V V1 0.23672(5) 0.414915(13) 0.47578(5) 0.03413(14) Uani d . 1 1
N N1 0.1850(2) 0.34208(6) 0.4771(2) 0.0333(4) Uani d . 1 1
N N2 0.0915(3) 0.32243(7) 0.3264(2) 0.0386(5) Uani d . 1 1
O O1 0.3948(2) 0.40199(5) 0.67570(19) 0.0407(4) Uani d . 1 1
O O2 0.5797(2) 0.42530(6) 0.9805(2) 0.0477(5) Uani d . 1 1
O O3 0.1583(2) 0.39594(6) 0.24884(19) 0.0411(4) Uani d . 1 1
O O4 0.3495(2) 0.46251(6) 0.4152(2) 0.0478(4) Uani d . 1 1
O O5 0.0567(2) 0.43456(6) 0.5082(2) 0.0479(4) Uani d . 1 1
C C1 0.3177(3) 0.32665(8) 0.7653(3) 0.0342(5) Uani d . 1 1
C C2 0.4022(3) 0.37085(8) 0.7972(3) 0.0340(5) Uani d . 1 1
C C3 0.5005(3) 0.38212(9) 0.9597(3) 0.0386(6) Uani d . 1 1
C C4 0.5096(3) 0.34910(10) 1.0833(3) 0.0466(6) Uani d . 1 1
H H4 0.5724 0.3564 1.1910 0.056 Uiso calc R 1 1
C C5 0.4279(3) 0.30551(10) 1.0504(3) 0.0498(7) Uani d . 1 1
H H5 0.4376 0.2839 1.1358 0.060 Uiso calc R 1 1
C C6 0.3330(3) 0.29378(9) 0.8939(3) 0.0422(6) Uani d . 1 1
H H6 0.2789 0.2643 0.8726 0.051 Uiso calc R 1 1
C C7 0.2177(3) 0.31382(8) 0.6028(3) 0.0350(5) Uani d . 1 1
H H7 0.1731 0.2832 0.5860 0.042 Uiso calc R 1 1
C C8 0.0825(3) 0.35451(8) 0.2130(3) 0.0336(5) Uani d . 1 1
C C9 -0.0137(3) 0.34495(8) 0.0398(3) 0.0324(5) Uani d . 1 1
C C10 -0.0244(3) 0.37956(9) -0.0791(3) 0.0411(6) Uani d . 1 1
H H10 0.0317 0.4085 -0.0499 0.049 Uiso calc R 1 1
C C11 -0.1182(3) 0.37113(9) -0.2405(3) 0.0449(6) Uani d . 1 1
H H11 -0.1248 0.3947 -0.3188 0.054 Uiso calc R 1 1
C C12 -0.2024(3) 0.32857(9) -0.2889(3) 0.0388(6) Uani d . 1 1
C C13 -0.1894(3) 0.29402(9) -0.1695(3) 0.0439(6) Uani d . 1 1
H H13 -0.2440 0.2649 -0.1994 0.053 Uiso calc R 1 1
C C14 -0.0972(3) 0.30194(8) -0.0072(3) 0.0393(6) Uani d . 1 1
H H14 -0.0911 0.2783 0.0710 0.047 Uiso calc R 1 1
C C15 -0.3043(4) 0.32044(11) -0.4656(3) 0.0559(7) Uani d . 1 1
H H15A -0.3865 0.3461 -0.5028 0.084 Uiso calc R 1 1
H H15B -0.3704 0.2914 -0.4740 0.084 Uiso calc R 1 1
H H15C -0.2212 0.3186 -0.5331 0.084 Uiso calc R 1 1
C C16 0.6757(4) 0.43846(10) 1.1461(3) 0.0546(7) Uani d . 1 1
H H16A 0.7681 0.4153 1.1917 0.065 Uiso calc R 1 1
H H16B 0.5935 0.4399 1.2161 0.065 Uiso calc R 1 1
C C17 0.7590(4) 0.48552(11) 1.1390(4) 0.0727(10) Uani d . 1 1
H H17A 0.8465 0.4833 1.0761 0.109 Uiso calc R 1 1
H H17B 0.8169 0.4959 1.2490 0.109 Uiso calc R 1 1
H H17C 0.6674 0.5078 1.0873 0.109 Uiso calc R 1 1
C C18 0.2882(4) 0.50506(11) 0.3339(4) 0.0795(11) Uani d . 1 1
H H18A 0.1982 0.4985 0.2333 0.119 Uiso calc R 1 1
H H18B 0.3873 0.5213 0.3090 0.119 Uiso calc R 1 1
H H18C 0.2373 0.5244 0.4040 0.119 Uiso calc R 1 1

loop_
_atom_site_aniso_label
_atom_site_aniso_U_11
_atom_site_aniso_U_22
_atom_site_aniso_U_33
_atom_site_aniso_U_12
_atom_site_aniso_U_13
_atom_site_aniso_U_23
V1 0.0416(2) 0.0292(2) 0.0292(2) -0.00241(17) 0.00511(16) 0.00033(17)
N1 0.0382(10) 0.0303(10) 0.0294(10) -0.0005(8) 0.0050(8) -0.0002(8)
N2 0.0492(12) 0.0339(11) 0.0280(10) -0.0048(9) 0.0018(8) -0.0042(8)
O1 0.0486(10) 0.0349(9) 0.0324(9) -0.0063(7) -0.0004(7) 0.0007(7)
O2 0.0515(10) 0.0465(11) 0.0352(10) 0.0005(8) -0.0063(8) -0.0065(8)
O3 0.0569(10) 0.0346(9) 0.0302(9) -0.0100(8) 0.0086(7) -0.0009(7)
O4 0.0544(10) 0.0414(10) 0.0427(10) -0.0136(8) 0.0042(8) 0.0062(8)
O5 0.0524(10) 0.0444(10) 0.0480(11) 0.0074(8) 0.0151(8) 0.0006(8)
C1 0.0334(11) 0.0370(13) 0.0315(12) 0.0051(10) 0.0071(9) 0.0009(10)
C2 0.0355(12) 0.0344(12) 0.0304(12) 0.0080(10) 0.0057(9) 0.0025(10)
C3 0.0381(12) 0.0412(14) 0.0339(13) 0.0079(10) 0.0049(10) -0.0038(10)
C4 0.0488(14) 0.0608(18) 0.0259(13) 0.0095(13) 0.0021(10) 0.0025(12)
C5 0.0573(16) 0.0549(17) 0.0357(14) 0.0058(13) 0.0093(12) 0.0144(13)
C6 0.0450(13) 0.0436(15) 0.0381(14) 0.0015(11) 0.0110(11) 0.0085(11)
C7 0.0397(12) 0.0291(12) 0.0353(13) -0.0004(9) 0.0084(10) 0.0010(10)
C8 0.0378(12) 0.0325(12) 0.0309(12) -0.0002(10) 0.0094(9) -0.0009(10)
C9 0.0358(12) 0.0339(12) 0.0277(12) 0.0035(9) 0.0086(9) -0.0019(10)
C10 0.0516(14) 0.0368(14) 0.0353(13) -0.0018(11) 0.0124(11) -0.0004(11)
C11 0.0546(15) 0.0486(15) 0.0337(14) 0.0082(12) 0.0157(11) 0.0093(12)
C12 0.0367(12) 0.0491(15) 0.0304(13) 0.0055(11) 0.0083(10) -0.0018(11)
C13 0.0478(14) 0.0448(15) 0.0359(14) -0.0070(11) 0.0054(11) -0.0056(11)
C14 0.0466(13) 0.0382(14) 0.0306(13) -0.0010(11) 0.0058(10) 0.0024(10)
C15 0.0592(16) 0.071(2) 0.0323(14) 0.0095(15) 0.0031(12) -0.0006(14)
C16 0.0515(15) 0.0630(18) 0.0385(15) 0.0086(14) -0.0072(12) -0.0153(13)
C17 0.071(2) 0.062(2) 0.067(2) -0.0001(16) -0.0148(16) -0.0230(17)
C18 0.069(2) 0.062(2) 0.092(3) -0.0136(16) -0.0071(18) 0.0393(18)

loop_
_atom_type_symbol
_atom_type_description
_atom_type_scat_dispersion_real
_atom_type_scat_dispersion_imag
_atom_type_scat_source
C C 0.0033 0.0016 'International Tables Vol C Tables 4.2.6.8 and 6.1.1.4'
H H 0.0000 0.0000 'International Tables Vol C Tables 4.2.6.8 and 6.1.1.4'
N N 0.0061 0.0033 'International Tables Vol C Tables 4.2.6.8 and 6.1.1.4'
O O 0.0106 0.0060 'International Tables Vol C Tables 4.2.6.8 and 6.1.1.4'
V V 0.3005 0.5294 'International Tables Vol C Tables 4.2.6.8 and 6.1.1.4'

loop_
_geom_angle_atom_site_label_1
_geom_angle_atom_site_label_2
_geom_angle_atom_site_label_3
_geom_angle
O5 V1 O4 107.58(9)
O5 V1 O1 108.34(9)
O4 V1 O1 99.14(8)
O5 V1 O3 101.98(8)
O4 V1 O3 88.79(7)
O1 V1 O3 144.43(8)
O5 V1 N1 99.74(8)
O4 V1 N1 150.14(8)
O1 V1 N1 83.11(7)
O3 V1 N1 73.70(7)
C7 N1 N2 115.75(19)
C7 N1 V1 127.94(16)
N2 N1 V1 116.11(13)
C8 N2 N1 107.35(18)
C2 O1 V1 135.60(15)
C3 O2 C16 117.1(2)
C8 O3 V1 118.96(14)
C18 O4 V1 132.35(17)
C2 C1 C6 120.2(2)
C2 C1 C7 121.1(2)
C6 C1 C7 118.7(2)
O1 C2 C1 121.2(2)
O1 C2 C3 119.4(2)
C1 C2 C3 119.4(2)
O2 C3 C4 125.5(2)
O2 C3 C2 115.9(2)
C4 C3 C2 118.6(2)
C5 C4 C3 121.6(2)
C5 C4 H4 119.2
C3 C4 H4 119.2
C6 C5 C4 120.7(2)
C6 C5 H5 119.6
C4 C5 H5 119.6
C5 C6 C1 119.5(2)
C5 C6 H6 120.3
C1 C6 H6 120.3
N1 C7 C1 124.2(2)
N1 C7 H7 117.9
C1 C7 H7 117.9
N2 C8 O3 121.5(2)
N2 C8 C9 120.5(2)
O3 C8 C9 118.0(2)
C10 C9 C14 118.8(2)
C10 C9 C8 120.0(2)
C14 C9 C8 121.2(2)
C11 C10 C9 120.1(2)
C11 C10 H10 119.9
C9 C10 H10 119.9
C10 C11 C12 121.7(2)
C10 C11 H11 119.1
C12 C11 H11 119.1
C11 C12 C13 117.8(2)
C11 C12 C15 120.6(2)
C13 C12 C15 121.7(2)
C14 C13 C12 121.3(2)
C14 C13 H13 119.3
C12 C13 H13 119.3
C13 C14 C9 120.3(2)
C13 C14 H14 119.8
C9 C14 H14 119.8
C12 C15 H15A 109.5
C12 C15 H15B 109.5
H15A C15 H15B 109.5
C12 C15 H15C 109.5
H15A C15 H15C 109.5
H15B C15 H15C 109.5
O2 C16 C17 108.1(2)
O2 C16 H16A 110.1
C17 C16 H16A 110.1
O2 C16 H16B 110.1
C17 C16 H16B 110.1
H16A C16 H16B 108.4
C16 C17 H17A 109.5
C16 C17 H17B 109.5
H17A C17 H17B 109.5
C16 C17 H17C 109.5
H17A C17 H17C 109.5
H17B C17 H17C 109.5
O4 C18 H18A 109.5
O4 C18 H18B 109.5
H18A C18 H18B 109.5
O4 C18 H18C 109.5
H18A C18 H18C 109.5
H18B C18 H18C 109.5

loop_
_geom_bond_atom_site_label_1
_geom_bond_atom_site_label_2
_geom_bond_distance
_geom_bond_publ_flag
V1 O5 1.5813(17) y
V1 O4 1.7499(17) y
V1 O1 1.8326(16) y
V1 O3 1.9170(16) y
V1 N1 2.1031(19) y
N1 C7 1.295(3) ?
N1 N2 1.396(2) ?
N2 C8 1.305(3) ?
O1 C2 1.338(3) ?
O2 C3 1.358(3) ?
O2 C16 1.441(3) ?
O3 C8 1.311(3) ?
O4 C18 1.405(3) ?
C1 C2 1.405(3) ?
C1 C6 1.407(3) ?
C1 C7 1.426(3) ?
C2 C3 1.412(3) ?
C3 C4 1.384(3) ?
C4 C5 1.381(4) ?
C4 H4 0.9300 ?
C5 C6 1.366(3) ?
C5 H5 0.9300 ?
C6 H6 0.9300 ?
C7 H7 0.9300 ?
C8 C9 1.473(3) ?
C9 C10 1.386(3) ?
C9 C14 1.386(3) ?
C10 C11 1.378(3) ?
C10 H10 0.9300 ?
C11 C12 1.380(3) ?
C11 H11 0.9300 ?
C12 C13 1.385(3) ?
C12 C15 1.502(3) ?
C13 C14 1.379(3) ?
C13 H13 0.9300 ?
C14 H14 0.9300 ?
C15 H15A 0.9600 ?
C15 H15B 0.9600 ?
C15 H15C 0.9600 ?
C16 C17 1.488(4) ?
C16 H16A 0.9700 ?
C16 H16B 0.9700 ?
C17 H17A 0.9600 ?
C17 H17B 0.9600 ?
C17 H17C 0.9600 ?
C18 H18A 0.9600 ?
C18 H18B 0.9600 ?
C18 H18C 0.9600 ?
